data_1546838
loop_
_publ_author_name
'Tan, Qitao'
'Zhou, Dandan'
'Zhang, Tao'
'Liu, Bingxin'
'Xu, Bin'

_publ_section_title
;
 Iodine-doped sumanene and its application for the synthesis of
 chalcogenasumanenes and silasumanenes
;
_journal_issue 74
_journal_name_full 'Chemical Communications'
_journal_page_first 10279
_journal_page_last 10282
_journal_paper_doi 10.1039/C7CC05885C
_journal_volume 53
_journal_year 2017
_chemical_formula_moiety C24H24Si3
_chemical_formula_sum 'C24 H24 Si3'
_chemical_formula_weight 396.70
_chemical_name_common Si-Sum
_chemical_name_systematic Si-Sumanene
_space_group_IT_number 14
_symmetry_cell_setting monoclinic
_symmetry_space_group_name_Hall '-P 2ybc'
_symmetry_space_group_name_H-M 'P 1 21/c 1'
_atom_sites_solution_hydrogens geom
_atom_sites_solution_primary direct
_atom_sites_solution_secondary difmap
_audit_creation_method SHELXL-97
_audit_update_record
;
2017-08-21 deposited with the CCDC.
2017-08-23 downloaded from the CCDC.
;
_cell_angle_alpha 90.00
_cell_angle_beta 93.345(2)
_cell_angle_gamma 90.00
_cell_formula_units_Z 8
_cell_length_a 12.0400(14)
_cell_length_b 20.685(2)
_cell_length_c 18.893(2)
_cell_measurement_reflns_used 3384
_cell_measurement_temperature 296(2)
_cell_measurement_theta_max 21.32
_cell_measurement_theta_min 2.19
_cell_volume 4697.2(9)
_computing_structure_refinement 'SHELXL-97 (Sheldrick, 2008)'
_computing_structure_solution 'SHELXS-97 (Sheldrick, 2008)'
_diffrn_ambient_temperature 296(2)
_diffrn_measured_fraction_theta_full 0.989
_diffrn_measured_fraction_theta_max 0.989
_diffrn_measurement_device_type 'Siemens SMART CCD'
_diffrn_radiation_monochromator graphite
_diffrn_radiation_source 'fine-focus sealed tube'
_diffrn_radiation_type MoK\a
_diffrn_radiation_wavelength 0.71073
_diffrn_reflns_av_R_equivalents 0.0518
_diffrn_reflns_av_sigmaI/netI 0.0735
_diffrn_reflns_limit_h_max 15
_diffrn_reflns_limit_h_min -15
_diffrn_reflns_limit_k_max 27
_diffrn_reflns_limit_k_min -19
_diffrn_reflns_limit_l_max 24
_diffrn_reflns_limit_l_min -21
_diffrn_reflns_number 29232
_diffrn_reflns_theta_full 27.66
_diffrn_reflns_theta_max 27.66
_diffrn_reflns_theta_min 1.96
_exptl_absorpt_coefficient_mu 0.208
_exptl_absorpt_correction_T_max 0.9897
_exptl_absorpt_correction_T_min 0.9537
_exptl_absorpt_correction_type multi-scan
_exptl_absorpt_process_details 'SADABS (Sheldrick,1996)'
_exptl_crystal_colour colorless
_exptl_crystal_density_diffrn 1.122
_exptl_crystal_density_method 'not measured'
_exptl_crystal_description block
_exptl_crystal_F_000 1680
_exptl_crystal_preparation ', Luminescent,Luminescent'
_exptl_crystal_recrystallization_method 'Re-crystallisation from solvent: hexane'
_exptl_crystal_size_max 0.23
_exptl_crystal_size_mid 0.20
_exptl_crystal_size_min 0.05
_refine_diff_density_max 0.217
_refine_diff_density_min -0.303
_refine_diff_density_rms 0.043
_refine_ls_extinction_method none
_refine_ls_goodness_of_fit_ref 0.806
_refine_ls_hydrogen_treatment constr
_refine_ls_matrix_type full
_refine_ls_number_parameters 487
_refine_ls_number_reflns 10867
_refine_ls_number_restraints 0
_refine_ls_restrained_S_all 0.806
_refine_ls_R_factor_all 0.1372
_refine_ls_R_factor_gt 0.0557
_refine_ls_shift/su_max 0.000
_refine_ls_shift/su_mean 0.000
_refine_ls_structure_factor_coef Fsqd
_refine_ls_weighting_details 'calc w=1/[\s^2^(Fo^2^)+(0.1675P)^2^+0.4879P] where P=(Fo^2^+2Fc^2^)/3'
_refine_ls_weighting_scheme calc
_refine_ls_wR_factor_gt 0.1687
_refine_ls_wR_factor_ref 0.2445
_reflns_number_gt 5090
_reflns_number_total 10867
_reflns_threshold_expression >2sigma(I)
_cod_data_source_file c7cc05885c2.cif
_cod_data_source_block ZDD-Si-Sum
_cod_original_cell_volume 4697.4(10)
_cod_original_sg_symbol_H-M P2(1)/c
_cod_database_code 1546838

loop_
_symmetry_equiv_pos_as_xyz
'x, y, z'
'-x, y+1/2, -z+1/2'
'-x, -y, -z'
'x, -y-1/2, z-1/2'

loop_
_atom_site_label
_atom_site_type_symbol
_atom_site_fract_x
_atom_site_fract_y
_atom_site_fract_z
_atom_site_U_iso_or_equiv
_atom_site_adp_type
_atom_site_occupancy
_atom_site_symmetry_multiplicity
_atom_site_calc_flag
_atom_site_refinement_flags
C1 C -0.1104(3) 0.45540(18) 0.7580(2) 0.0676(10) Uani 1 1 d .
H1A H -0.0747 0.4915 0.7779 0.081 Uiso 1 1 calc R
C2 C -0.1981(3) 0.46427(19) 0.7059(2) 0.0689(10) Uani 1 1 d .
H2A H -0.2194 0.5062 0.6936 0.083 Uiso 1 1 calc R
C3 C -0.2540(3) 0.41277(18) 0.6724(2) 0.0610(9) Uani 1 1 d .
C4 C -0.2176(3) 0.35096(17) 0.69502(18) 0.0530(8) Uani 1 1 d .
C5 C -0.1334(3) 0.34197(16) 0.74735(17) 0.0505(8) Uani 1 1 d .
C6 C -0.0760(3) 0.39407(18) 0.78061(18) 0.0587(9) Uani 1 1 d .
C7 C -0.0983(3) 0.27707(16) 0.76700(17) 0.0501(8) Uani 1 1 d .
C8 C -0.1472(3) 0.22412(16) 0.73385(17) 0.0502(8) Uani 1 1 d .
C9 C -0.2363(3) 0.23334(17) 0.67945(18) 0.0535(8) Uani 1 1 d .
C10 C -0.2707(3) 0.29530(17) 0.66101(18) 0.0562(9) Uani 1 1 d .
C11 C -0.3551(3) 0.3072(2) 0.6076(2) 0.0655(10) Uani 1 1 d .
C12 C -0.4019(3) 0.2527(2) 0.5761(2) 0.0828(13) Uani 1 1 d .
H12A H -0.4595 0.2578 0.5415 0.099 Uiso 1 1 calc R
C13 C -0.3665(3) 0.1896(2) 0.5940(2) 0.0790(12) Uani 1 1 d .
H13A H -0.3999 0.1546 0.5702 0.095 Uiso 1 1 calc R
C14 C -0.2822(3) 0.17825(18) 0.6466(2) 0.0639(10) Uani 1 1 d .
C15 C -0.1132(3) 0.16029(16) 0.74922(18) 0.0545(8) Uani 1 1 d .
C16 C -0.0263(3) 0.15421(18) 0.80060(19) 0.0620(10) Uani 1 1 d .
H16A H -0.0003 0.1131 0.8127 0.074 Uiso 1 1 calc R
C17 C 0.0237(3) 0.20791(19) 0.83481(19) 0.0650(10) Uani 1 1 d .
H17A H 0.0812 0.2013 0.8691 0.078 Uiso 1 1 calc R
C18 C 0.1767(4) 0.3748(2) 0.8263(3) 0.0986(16) Uani 1 1 d .
H18A H 0.2269 0.3545 0.8609 0.148 Uiso 1 1 calc R
H18B H 0.1878 0.4208 0.8277 0.148 Uiso 1 1 calc R
H18C H 0.1908 0.3589 0.7800 0.148 Uiso 1 1 calc R
C19 C 0.0058(5) 0.3729(2) 0.9407(2) 0.1025(17) Uani 1 1 d .
H19A H 0.0626 0.3526 0.9708 0.154 Uiso 1 1 calc R
H19B H -0.0656 0.3561 0.9513 0.154 Uiso 1 1 calc R
H19C H 0.0072 0.4188 0.9487 0.154 Uiso 1 1 calc R
C20 C -0.0102(3) 0.27075(17) 0.81885(18) 0.0563(9) Uani 1 1 d .
C21 C -0.3528(4) 0.4305(2) 0.5129(3) 0.0997(16) Uani 1 1 d .
H21A H -0.4168 0.4205 0.4822 0.149 Uiso 1 1 calc R
H21B H -0.2879 0.4112 0.4946 0.149 Uiso 1 1 calc R
H21C H -0.3432 0.4766 0.5155 0.149 Uiso 1 1 calc R
C22 C -0.5090(4) 0.4256(3) 0.6350(4) 0.126(2) Uani 1 1 d .
H22A H -0.5669 0.4173 0.5990 0.190 Uiso 1 1 calc R
H22B H -0.5056 0.4712 0.6448 0.190 Uiso 1 1 calc R
H22C H -0.5246 0.4026 0.6774 0.190 Uiso 1 1 calc R
C23 C -0.2869(4) 0.0472(2) 0.7349(3) 0.0940(14) Uani 1 1 d .
H23A H -0.2397 0.0130 0.7534 0.141 Uiso 1 1 calc R
H23B H -0.3433 0.0296 0.7025 0.141 Uiso 1 1 calc R
H23C H -0.3213 0.0683 0.7732 0.141 Uiso 1 1 calc R
C24 C -0.1190(4) 0.0658(2) 0.6211(2) 0.0983(15) Uani 1 1 d .
H24A H -0.0794 0.0301 0.6431 0.147 Uiso 1 1 calc R
H24B H -0.0669 0.0958 0.6029 0.147 Uiso 1 1 calc R
H24C H -0.1678 0.0501 0.5829 0.147 Uiso 1 1 calc R
C25 C 0.2353(3) 0.35300(19) 0.10148(19) 0.0622(9) Uani 1 1 d .
C26 C 0.1582(3) 0.3294(2) 0.1473(2) 0.0774(12) Uani 1 1 d .
H26A H 0.1342 0.3562 0.1829 0.093 Uiso 1 1 calc R
C27 C 0.1156(3) 0.2663(2) 0.1413(2) 0.0823(13) Uani 1 1 d .
H27A H 0.0641 0.2531 0.1731 0.099 Uiso 1 1 calc R
C28 C 0.1469(3) 0.2226(2) 0.0898(2) 0.0678(10) Uani 1 1 d .
C29 C 0.2255(3) 0.24686(17) 0.04385(18) 0.0539(8) Uani 1 1 d .
C30 C 0.2672(3) 0.30913(17) 0.04991(17) 0.0521(8) Uani 1 1 d .
C31 C 0.3453(3) 0.33182(16) 0.00001(17) 0.0497(8) Uani 1 1 d .
C32 C 0.3792(3) 0.29091(15) -0.05265(17) 0.0477(7) Uani 1 1 d .
C33 C 0.3375(3) 0.22578(15) -0.05832(17) 0.0501(8) Uani 1 1 d .
C34 C 0.2609(3) 0.20397(16) -0.01087(17) 0.0503(8) Uani 1 1 d .
C35 C 0.2145(3) 0.14190(17) -0.0155(2) 0.0596(9) Uani 1 1 d .
C36 C 0.2505(3) 0.10279(19) -0.0692(2) 0.0694(10) Uani 1 1 d .
H36A H 0.2216 0.0613 -0.0746 0.083 Uiso 1 1 calc R
C37 C 0.3305(4) 0.12465(18) -0.1164(2) 0.0738(11) Uani 1 1 d .
H37A H 0.3536 0.0965 -0.1510 0.089 Uiso 1 1 calc R
C38 C 0.3755(3) 0.18675(17) -0.11253(19) 0.0609(9) Uani 1 1 d .
C39 C 0.4540(3) 0.31121(17) -0.10324(19) 0.0565(9) Uani 1 1 d .
C40 C 0.4908(3) 0.37469(17) -0.0967(2) 0.0687(11) Uani 1 1 d .
H40A H 0.5403 0.3903 -0.1286 0.082 Uiso 1 1 calc R
C41 C 0.4556(3) 0.41613(18) -0.0433(2) 0.0687(10) Uani 1 1 d .
H41A H 0.4818 0.4584 -0.0416 0.082 Uiso 1 1 calc R
C42 C 0.3831(3) 0.39609(17) 0.00683(18) 0.0557(8) Uani 1 1 d .
C43 C 0.4152(4) 0.4468(2) 0.1633(2) 0.0841(13) Uani 1 1 d .
H43A H 0.3761 0.4637 0.2021 0.126 Uiso 1 1 calc R
H43B H 0.4690 0.4778 0.1494 0.126 Uiso 1 1 calc R
H43C H 0.4524 0.4075 0.1778 0.126 Uiso 1 1 calc R
C44 C 0.2263(4) 0.5016(2) 0.0660(2) 0.0948(15) Uani 1 1 d .
H44A H 0.1944 0.5169 0.1083 0.142 Uiso 1 1 calc R
H44B H 0.1679 0.4899 0.0317 0.142 Uiso 1 1 calc R
H44C H 0.2708 0.5352 0.0470 0.142 Uiso 1 1 calc R
C45 C -0.0346(4) 0.1314(3) 0.0206(3) 0.126(2) Uani 1 1 d .
H45A H -0.0486 0.0880 0.0045 0.189 Uiso 1 1 calc R
H45B H -0.0466 0.1608 -0.0185 0.189 Uiso 1 1 calc R
H45C H -0.0841 0.1420 0.0569 0.189 Uiso 1 1 calc R
C46 C 0.1442(5) 0.0725(3) 0.1224(3) 0.1090(17) Uani 1 1 d .
H46A H 0.1238 0.0315 0.1016 0.163 Uiso 1 1 calc R
H46B H 0.1032 0.0794 0.1638 0.163 Uiso 1 1 calc R
H46C H 0.2224 0.0727 0.1354 0.163 Uiso 1 1 calc R
C47 C 0.6232(4) 0.2087(3) -0.1483(3) 0.119(2) Uani 1 1 d .
H47A H 0.6333 0.1717 -0.1779 0.178 Uiso 1 1 calc R
H47B H 0.6382 0.1969 -0.0996 0.178 Uiso 1 1 calc R
H47C H 0.6733 0.2424 -0.1608 0.178 Uiso 1 1 calc R
C48 C 0.4340(5) 0.2507(2) -0.2559(2) 0.1082(18) Uani 1 1 d .
H48A H 0.4474 0.2120 -0.2820 0.162 Uiso 1 1 calc R
H48B H 0.4762 0.2856 -0.2743 0.162 Uiso 1 1 calc R
H48C H 0.3562 0.2611 -0.2605 0.162 Uiso 1 1 calc R
Si1 Si 0.03156(9) 0.35609(5) 0.84632(6) 0.0652(3) Uani 1 1 d .
Si2 Si -0.37292(9) 0.39797(6) 0.60335(7) 0.0735(4) Uani 1 1 d .
Si3 Si -0.20197(9) 0.10697(5) 0.68741(6) 0.0661(3) Uani 1 1 d .
Si4 Si 0.11132(10) 0.13823(6) 0.05685(6) 0.0748(4) Uani 1 1 d .
Si5 Si 0.31489(9) 0.42993(5) 0.08744(5) 0.0635(3) Uani 1 1 d .
Si6 Si 0.47649(10) 0.23817(5) -0.16142(6) 0.0699(3) Uani 1 1 d .

loop_
_atom_site_aniso_label
_atom_site_aniso_U_11
_atom_site_aniso_U_22
_atom_site_aniso_U_33
_atom_site_aniso_U_23
_atom_site_aniso_U_13
_atom_site_aniso_U_12
C1 0.079(3) 0.062(2) 0.061(2) -0.0013(18) -0.009(2) 0.016(2)
C2 0.078(3) 0.060(2) 0.069(3) 0.0104(19) 0.000(2) 0.019(2)
C3 0.057(2) 0.065(2) 0.062(2) 0.0138(18) 0.0022(17) 0.0150(18)
C4 0.0474(18) 0.064(2) 0.0477(19) 0.0089(16) 0.0029(15) 0.0077(16)
C5 0.0510(18) 0.060(2) 0.0407(18) 0.0069(15) 0.0025(15) 0.0151(15)
C6 0.062(2) 0.064(2) 0.049(2) 0.0012(17) -0.0032(17) 0.0133(18)
C7 0.0487(17) 0.062(2) 0.0395(17) 0.0047(15) 0.0046(14) 0.0144(16)
C8 0.0469(17) 0.064(2) 0.0404(18) 0.0069(15) 0.0050(14) 0.0069(15)
C9 0.0456(18) 0.066(2) 0.048(2) 0.0057(16) 0.0033(15) 0.0043(16)
C10 0.0457(18) 0.068(2) 0.054(2) 0.0116(17) -0.0015(16) 0.0113(16)
C11 0.0474(19) 0.079(3) 0.068(2) 0.017(2) -0.0128(18) 0.0012(18)
C12 0.067(2) 0.092(3) 0.086(3) 0.023(3) -0.027(2) -0.012(2)
C13 0.071(3) 0.079(3) 0.084(3) 0.010(2) -0.025(2) -0.018(2)
C14 0.064(2) 0.065(2) 0.062(2) 0.0082(18) -0.0016(19) -0.0024(18)
C15 0.058(2) 0.060(2) 0.0454(19) 0.0061(15) 0.0064(16) 0.0088(16)
C16 0.071(2) 0.064(2) 0.051(2) 0.0078(17) -0.0002(18) 0.0209(19)
C17 0.065(2) 0.080(3) 0.049(2) 0.0049(19) -0.0085(18) 0.021(2)
C18 0.078(3) 0.100(4) 0.114(4) 0.022(3) -0.020(3) -0.003(3)
C19 0.140(4) 0.112(4) 0.052(3) -0.015(2) -0.021(3) 0.043(3)
C20 0.059(2) 0.067(2) 0.0427(19) 0.0030(16) -0.0012(16) 0.0165(17)
C21 0.115(4) 0.091(3) 0.088(3) 0.031(3) -0.033(3) -0.005(3)
C22 0.068(3) 0.136(5) 0.175(6) 0.020(4) 0.006(3) 0.035(3)
C23 0.100(3) 0.070(3) 0.111(4) 0.023(3) 0.001(3) -0.004(2)
C24 0.110(4) 0.110(4) 0.072(3) -0.022(3) -0.010(3) 0.019(3)
C25 0.060(2) 0.083(3) 0.044(2) -0.0003(17) 0.0094(17) 0.0184(19)
C26 0.077(3) 0.099(3) 0.059(3) -0.001(2) 0.027(2) 0.016(2)
C27 0.065(2) 0.120(4) 0.065(3) 0.014(3) 0.030(2) 0.006(3)
C28 0.055(2) 0.088(3) 0.062(2) 0.016(2) 0.0150(18) 0.0022(19)
C29 0.0425(17) 0.071(2) 0.049(2) 0.0093(16) 0.0062(15) 0.0062(16)
C30 0.0485(18) 0.066(2) 0.0428(18) 0.0067(15) 0.0080(15) 0.0083(16)
C31 0.0484(18) 0.0554(19) 0.0457(19) 0.0020(15) 0.0054(15) 0.0075(15)
C32 0.0461(17) 0.0538(19) 0.0438(18) 0.0017(14) 0.0082(14) 0.0041(14)
C33 0.0504(18) 0.053(2) 0.0466(19) 0.0022(14) 0.0036(15) 0.0012(15)
C34 0.0455(17) 0.062(2) 0.0438(18) 0.0082(15) 0.0018(14) 0.0009(15)
C35 0.061(2) 0.060(2) 0.057(2) 0.0123(17) -0.0008(18) -0.0064(17)
C36 0.081(3) 0.057(2) 0.069(3) 0.0053(19) 0.005(2) -0.014(2)
C37 0.095(3) 0.055(2) 0.073(3) -0.0070(19) 0.016(2) -0.001(2)
C38 0.074(2) 0.053(2) 0.056(2) -0.0040(16) 0.0169(19) 0.0028(18)
C39 0.059(2) 0.058(2) 0.054(2) -0.0036(16) 0.0168(17) -0.0035(17)
C40 0.085(3) 0.061(2) 0.063(2) 0.0011(18) 0.027(2) -0.012(2)
C41 0.088(3) 0.054(2) 0.066(2) -0.0072(18) 0.018(2) -0.0088(19)
C42 0.062(2) 0.057(2) 0.049(2) -0.0007(16) 0.0070(16) 0.0081(17)
C43 0.103(3) 0.087(3) 0.061(3) -0.009(2) -0.004(2) 0.006(3)
C44 0.121(4) 0.087(3) 0.077(3) 0.000(2) 0.012(3) 0.042(3)
C45 0.069(3) 0.198(6) 0.111(5) 0.005(4) 0.014(3) -0.035(3)
C46 0.135(4) 0.108(4) 0.085(4) 0.033(3) 0.012(3) -0.029(3)
C47 0.093(4) 0.110(4) 0.161(6) -0.009(4) 0.070(4) 0.011(3)
C48 0.168(5) 0.098(4) 0.061(3) -0.010(2) 0.031(3) -0.025(3)
Si1 0.0729(7) 0.0683(7) 0.0521(6) -0.0028(5) -0.0157(5) 0.0157(5)
Si2 0.0563(6) 0.0834(8) 0.0787(8) 0.0248(6) -0.0141(5) 0.0117(5)
Si3 0.0718(7) 0.0624(7) 0.0633(7) 0.0043(5) -0.0023(5) 0.0027(5)
Si4 0.0648(7) 0.0959(9) 0.0640(7) 0.0203(6) 0.0081(5) -0.0197(6)
Si5 0.0770(7) 0.0651(7) 0.0489(6) -0.0049(5) 0.0068(5) 0.0177(5)
Si6 0.0848(8) 0.0626(7) 0.0659(7) -0.0099(5) 0.0357(6) -0.0048(6)

loop_
_atom_type_symbol
_atom_type_description
_atom_type_scat_dispersion_real
_atom_type_scat_dispersion_imag
_atom_type_scat_source
C C 0.0033 0.0016 'International Tables Vol C Tables 4.2.6.8 and 6.1.1.4'
H H 0.0000 0.0000 'International Tables Vol C Tables 4.2.6.8 and 6.1.1.4'
Si Si 0.0817 0.0704 'International Tables Vol C Tables 4.2.6.8 and 6.1.1.4'

loop_
_geom_angle_atom_site_label_1
_geom_angle_atom_site_label_2
_geom_angle_atom_site_label_3
_geom_angle
C6 C1 C2 121.9(4)
C3 C2 C1 122.6(3)
C2 C3 C4 115.0(3)
C2 C3 Si2 139.3(3)
C4 C3 Si2 105.6(3)
C5 C4 C3 122.6(3)
C5 C4 C10 119.7(3)
C3 C4 C10 117.7(3)
C4 C5 C6 122.3(3)
C4 C5 C7 119.8(3)
C6 C5 C7 117.8(3)
C1 C6 C5 115.5(3)
C1 C6 Si1 138.7(3)
C5 C6 Si1 105.8(2)
C8 C7 C20 121.8(3)
C8 C7 C5 120.7(3)
C20 C7 C5 117.4(3)
C7 C8 C15 122.7(3)
C7 C8 C9 119.7(3)
C15 C8 C9 117.6(3)
C10 C9 C14 122.6(3)
C10 C9 C8 119.8(3)
C14 C9 C8 117.6(3)
C9 C10 C11 122.2(3)
C9 C10 C4 120.4(3)
C11 C10 C4 117.3(3)
C12 C11 C10 115.2(4)
C12 C11 Si2 138.6(3)
C10 C11 Si2 106.2(3)
C11 C12 C13 122.9(4)
C14 C13 C12 121.6(4)
C9 C14 C13 115.5(3)
C9 C14 Si3 105.9(3)
C13 C14 Si3 138.5(3)
C16 C15 C8 115.3(3)
C16 C15 Si3 138.9(3)
C8 C15 Si3 105.8(2)
C15 C16 C17 122.3(3)
C20 C17 C16 121.8(3)
C17 C20 C7 116.0(3)
C17 C20 Si1 137.7(3)
C7 C20 Si1 106.3(2)
C26 C25 C30 115.1(4)
C26 C25 Si5 138.2(3)
C30 C25 Si5 106.7(3)
C25 C26 C27 121.9(4)
C28 C27 C26 123.1(4)
C27 C28 C29 114.6(4)
C27 C28 Si4 139.5(3)
C29 C28 Si4 105.7(3)
C30 C29 C28 122.1(3)
C30 C29 C34 120.7(3)
C28 C29 C34 117.2(3)
C29 C30 C25 123.2(3)
C29 C30 C31 119.6(3)
C25 C30 C31 117.2(3)
C32 C31 C42 122.3(3)
C32 C31 C30 119.9(3)
C42 C31 C30 117.7(3)
C31 C32 C39 122.0(3)
C31 C32 C33 120.6(3)
C39 C32 C33 117.4(3)
C34 C33 C38 122.6(3)
C34 C33 C32 119.6(3)
C38 C33 C32 117.8(3)
C35 C34 C33 122.1(3)
C35 C34 C29 118.3(3)
C33 C34 C29 119.6(3)
C34 C35 C36 116.1(3)
C34 C35 Si4 105.5(3)
C36 C35 Si4 138.4(3)
C35 C36 C37 121.6(3)
C38 C37 C36 122.3(4)
C33 C38 C37 115.3(3)
C33 C38 Si6 106.2(2)
C37 C38 Si6 138.5(3)
C40 C39 C32 115.6(3)
C40 C39 Si6 138.5(3)
C32 C39 Si6 105.8(2)
C39 C40 C41 122.1(3)
C42 C41 C40 122.3(3)
C31 C42 C41 115.6(3)
C31 C42 Si5 105.5(2)
C41 C42 Si5 138.9(3)
C18 Si1 C19 111.6(3)
C18 Si1 C20 112.2(2)
C19 Si1 C20 112.3(2)
C18 Si1 C6 113.2(2)
C19 Si1 C6 113.66(18)
C20 Si1 C6 92.62(16)
C22 Si2 C21 110.3(3)
C22 Si2 C11 113.0(2)
C21 Si2 C11 112.1(2)
C22 Si2 C3 111.7(2)
C21 Si2 C3 115.86(19)
C11 Si2 C3 92.95(16)
C24 Si3 C23 110.6(2)
C24 Si3 C15 112.20(19)
C23 Si3 C15 113.27(19)
C24 Si3 C14 111.3(2)
C23 Si3 C14 115.40(18)
C15 Si3 C14 93.07(16)
C45 Si4 C35 112.5(2)
C45 Si4 C46 110.5(3)
C35 Si4 C46 112.6(2)
C45 Si4 C28 112.5(2)
C35 Si4 C28 93.14(16)
C46 Si4 C28 114.7(2)
C43 Si5 C25 111.33(19)
C43 Si5 C44 111.0(2)
C25 Si5 C44 114.5(2)
C43 Si5 C42 113.31(18)
C25 Si5 C42 92.79(15)
C44 Si5 C42 112.83(18)
C48 Si6 C38 113.6(2)
C48 Si6 C47 112.3(3)
C38 Si6 C47 112.3(2)
C48 Si6 C39 114.0(2)
C38 Si6 C39 92.71(15)
C47 Si6 C39 110.4(2)

loop_
_geom_bond_atom_site_label_1
_geom_bond_atom_site_label_2
_geom_bond_distance
C1 C6 1.394(5)
C1 C2 1.413(5)
C2 C3 1.392(5)
C3 C4 1.410(5)
C3 Si2 1.905(4)
C4 C5 1.387(5)
C4 C10 1.449(5)
C5 C6 1.408(5)
C5 C7 1.449(4)
C6 Si1 1.910(3)
C7 C8 1.377(5)
C7 C20 1.407(5)
C8 C15 1.408(4)
C8 C9 1.454(5)
C9 C10 1.385(5)
C9 C14 1.396(5)
C10 C11 1.411(5)
C11 C12 1.380(6)
C11 Si2 1.891(4)
C12 C13 1.408(6)
C13 C14 1.399(5)
C14 Si3 1.901(4)
C15 C16 1.391(5)
C15 Si3 1.891(4)
C16 C17 1.403(5)
C17 C20 1.391(5)
C18 Si1 1.850(5)
C19 Si1 1.860(4)
C20 Si1 1.900(4)
C21 Si2 1.865(5)
C22 Si2 1.867(5)
C23 Si3 1.866(4)
C24 Si3 1.855(4)
C25 C26 1.395(5)
C25 C30 1.401(5)
C25 Si5 1.884(4)
C26 C27 1.403(6)
C27 C28 1.396(6)
C28 C29 1.413(5)
C28 Si4 1.894(4)
C29 C30 1.384(5)
C29 C34 1.445(5)
C30 C31 1.448(4)
C31 C32 1.386(4)
C31 C42 1.409(5)
C32 C39 1.415(4)
C32 C33 1.439(4)
C33 C34 1.398(4)
C33 C38 1.401(5)
C34 C35 1.401(5)
C35 C36 1.387(5)
C35 Si4 1.902(4)
C36 C37 1.423(5)
C37 C38 1.395(5)
C38 Si6 1.896(4)
C39 C40 1.389(5)
C39 Si6 1.897(4)
C40 C41 1.407(5)
C41 C42 1.389(5)
C42 Si5 1.905(3)
C43 Si5 1.853(4)
C44 Si5 1.858(4)
C45 Si4 1.854(5)
C46 Si4 1.866(5)
C47 Si6 1.871(5)
C48 Si6 1.846(5)
